data_7133940
loop_
_publ_author_name
'Rogers, Cory H.'
'Pradeep, Anu'
'Galiano, Layla A.'
'Kelley, S. Ariel'
'Varadharajan, Ramkumar'
'Belmore, Ken'
'Whitt, Logan M.'
'Li, Yanmei'
'Champagne, Pier Alexandre'
'Ramamurthy, Vaidhyanathan'
'Blackstock, Silas C.'

_publ_section_title
;
 Dynamic covalent and noncovalent assembly of <i>o</i>-nitrosocumene in
 organic solvents and water.
;
_journal_issue 94
_journal_name_full 'Chemical communications (Cambridge, England)'
_journal_page_first 13899
_journal_page_last 13902
_journal_paper_doi 10.1039/d4cc03955f
_journal_volume 60
_journal_year 2024
_chemical_formula_moiety 'C18 H22 N2 O2'
_chemical_formula_sum 'C18 H22 N2 O2'
_chemical_formula_weight 298.37
_chemical_name_common 'oNC, 2-nitrosocumene, o-isopropylnitrosobenzene'
_chemical_name_systematic o-nitrosocumene
_space_group_crystal_system monoclinic
_space_group_IT_number 14
_space_group_name_Hall '-P 2yn'
_space_group_name_H-M_alt 'P 1 21/n 1'
_atom_sites_solution_hydrogens geom
_atom_sites_solution_primary dual
_audit_creation_date 2023-12-12
_audit_creation_method
;
Olex2 1.5
(compiled 2023.08.24 svn.re1ec1418 for OlexSys, GUI svn.r6817)
;
_audit_update_record
;
2023-12-12 deposited with the CCDC.	2024-10-29 downloaded from the CCDC.
;
_cell_angle_alpha 90
_cell_angle_beta 111.592(4)
_cell_angle_gamma 90
_cell_formula_units_Z 4
_cell_length_a 12.7459(4)
_cell_length_b 10.4541(3)
_cell_length_c 13.4750(4)
_cell_measurement_reflns_used 2992
_cell_measurement_temperature 117(20)
_cell_measurement_theta_max 70.7220
_cell_measurement_theta_min 4.0760
_cell_volume 1669.51(10)
_computing_cell_refinement 'CrysAlisPro 1.171.42.60a (Rigaku OD, 2022)'
_computing_data_collection 'CrysAlisPro 1.171.42.60a (Rigaku OD, 2022)'
_computing_data_reduction 'CrysAlisPro 1.171.42.60a (Rigaku OD, 2022)'
_computing_molecular_graphics 'Olex2 1.5 (Dolomanov et al., 2009)'
_computing_publication_material 'Olex2 1.5 (Dolomanov et al., 2009)'
_computing_structure_refinement 'SHELXL 2019/2 (Sheldrick, 2015)'
_computing_structure_solution 'SHELXT 2018/2 (Sheldrick, 2018)'
_diffrn_ambient_environment N~2~
_diffrn_ambient_temperature 117(20)
_diffrn_detector 'Hybrid Pixel Array Detector'
_diffrn_detector_area_resol_mean 10.0000
_diffrn_detector_type HyPix
_diffrn_measured_fraction_theta_full 0.997
_diffrn_measured_fraction_theta_max 0.972
_diffrn_measurement_details
;
List of Runs (angles in degrees, time in seconds):

  # Type    Start    End  Width  t~exp~   \w     \q     \k     \f   Frames
#--------------------------------------------------------------------------
  1  \w    -31.00  -5.00   0.50    0.81    --    0.00 111.00 -45.00   52
  2  \w     13.00  38.00   0.50    0.81    --    0.00-111.00-139.00   50
  3  \w   -147.00 -96.00   0.50    3.23    --  -56.13-111.00-139.00  102
  4  \w     27.00 103.00   0.50    3.23    --   56.13-111.00-139.00  152
  5  \w     88.00 113.00   0.50    3.23    --   56.13 111.00 -45.00   50
  6  \w   -131.00 -88.00   0.50    3.23    -- -102.00-111.00-139.00   86
  7  \w    -64.00 -39.00   0.50    3.23    -- -102.00 111.00 -45.00   50
  8  \w     48.00  88.00   0.50    3.23    --  112.26-111.00-139.00   80
  9  \w    118.00 143.00   0.50    3.23    --  112.26 111.00 -45.00   50
 10  \w     29.00  78.00   0.50    0.81    --    0.00  19.00 -90.00   98
 11  \w    -26.00  10.00   0.50    0.81    --    0.00  19.00 -90.00   72
 12  \w    -35.00  26.00   0.50    3.23    --  -56.13  30.00 -60.00  122
 13  \w    -25.00  26.00   0.50    3.23    --  -56.13  15.00-120.00  102
 14  \w    -28.00  -3.00   0.50    3.23    --  -56.13  15.00 -90.00   50
 15  \w    -24.00  26.00   0.50    3.23    --  -56.13  15.00  90.00  100
 16  \w     92.00 138.00   0.50    3.23    --   56.13 125.00  60.00   92
 17  \w    111.00 136.00   0.50    3.23    --   56.13 125.00-120.00   50
 18  \w     79.00 118.00   0.50    3.23    --   56.13 125.00-150.00   78
 19  \w    -54.00 -19.00   0.50    3.23    -- -102.00  50.00   0.00   70
 20  \w    -56.00 -31.00   0.50    3.23    -- -102.00  50.00  90.00   50
 21  \w   -163.00 -82.00   0.50    3.23    -- -102.00-111.00   0.00  162
 22  \w    110.00 146.00   0.50    3.23    --  112.26 178.00 150.00   72
 23  \w     26.00  51.00   0.50    3.23    --  112.26 -50.00 -90.00   50
 24  \w     49.00  74.00   0.50    3.23    --  112.26 178.00 150.00   50
 25  \w     76.00 104.00   0.50    3.23    --  112.26-111.00 -60.00   56
 26  \w    142.00 173.00   0.50    3.23    --  112.26  50.00-150.00   62
 27  \w    117.00 170.00   0.50    3.23    --  112.26  77.00 -60.00  106
 28  \w     28.00  56.00   0.50    3.23    --  112.26 -50.00  60.00   56
 29  \w     20.00  97.00   0.50    3.23    --  112.26-111.00 -90.00  154
 30  \w     22.00  59.00   0.50    3.23    --  112.26 -63.00  60.00   74
 31  \w     62.00 117.00   0.50    3.23    --  112.26  50.00-150.00  110
 32  \w     48.00  73.00   0.50    3.23    --  112.26 -63.00-150.00   50
 33  \w     27.00 108.00   0.50    3.23    --  112.26-111.00  30.00  162
 34  \w     25.00  57.00   0.50    3.23    --  112.26 -50.00   0.00   64
 35  \w     31.00  63.00   0.50    3.23    --  112.26 -63.00-120.00   64
;
_diffrn_measurement_device 'four-circle diffractometer'
_diffrn_measurement_device_type 'XtaLAB Synergy R, DW system, HyPix'
_diffrn_measurement_method '\w scans'
_diffrn_orient_matrix_type 'CrysAlisPro convention (1999,Acta A55,543-557)'
_diffrn_orient_matrix_UB_11 -0.0294880000
_diffrn_orient_matrix_UB_12 0.0070116000
_diffrn_orient_matrix_UB_13 -0.1215269000
_diffrn_orient_matrix_UB_21 -0.0242190000
_diffrn_orient_matrix_UB_22 0.1441804000
_diffrn_orient_matrix_UB_23 0.0019752000
_diffrn_orient_matrix_UB_31 0.1242042000
_diffrn_orient_matrix_UB_32 0.0296925000
_diffrn_orient_matrix_UB_33 0.0188879000
_diffrn_radiation_monochromator mirror
_diffrn_radiation_probe x-ray
_diffrn_radiation_type 'Cu K\a'
_diffrn_radiation_wavelength 1.54184
_diffrn_reflns_av_R_equivalents 0.0364
_diffrn_reflns_av_unetI/netI 0.0444
_diffrn_reflns_Laue_measured_fraction_full 0.997
_diffrn_reflns_Laue_measured_fraction_max 0.972
_diffrn_reflns_limit_h_max 15
_diffrn_reflns_limit_h_min -9
_diffrn_reflns_limit_k_max 12
_diffrn_reflns_limit_k_min -11
_diffrn_reflns_limit_l_max 15
_diffrn_reflns_limit_l_min -16
_diffrn_reflns_number 7988
_diffrn_reflns_point_group_measured_fraction_full 0.997
_diffrn_reflns_point_group_measured_fraction_max 0.972
_diffrn_reflns_theta_full 67.684
_diffrn_reflns_theta_max 71.267
_diffrn_reflns_theta_min 4.084
_diffrn_source 'Rotating-anode X-ray tube'
_diffrn_source_type 'Rigaku (Cu) X-ray Source'
_exptl_absorpt_coefficient_mu 0.620
_exptl_absorpt_correction_T_max 0.70654
_exptl_absorpt_correction_T_min 0.68757
_exptl_absorpt_correction_type sphere
_exptl_absorpt_process_details
;
CrysAlisPro 1.171.42.60a (Rigaku Oxford Diffraction, 2022)
Spherical absorption correction
using equivalent radius and absorption coefficient.
Empirical absorption correction using spherical harmonics,
implemented in SCALE3 ABSPACK scaling algorithm.
;
_exptl_crystal_colour colourless
_exptl_crystal_colour_primary colourless
_exptl_crystal_density_diffrn 1.187
_exptl_crystal_description plate
_exptl_crystal_F_000 640
_exptl_crystal_recrystallization_method 'The material was recrystallised from DCM by slow cooling'
_exptl_crystal_size_max 0.026
_exptl_crystal_size_mid 0.023
_exptl_crystal_size_min 0.018
_exptl_crystal_size_rad 0.400
_refine_diff_density_max 0.197
_refine_diff_density_min -0.198
_refine_diff_density_rms 0.041
_refine_ls_extinction_method none
_refine_ls_goodness_of_fit_ref 1.041
_refine_ls_hydrogen_treatment constr
_refine_ls_matrix_type full
_refine_ls_number_parameters 203
_refine_ls_number_reflns 3150
_refine_ls_number_restraints 0
_refine_ls_restrained_S_all 1.041
_refine_ls_R_factor_all 0.0572
_refine_ls_R_factor_gt 0.0465
_refine_ls_shift/su_max 0.000
_refine_ls_shift/su_mean 0.000
_refine_ls_structure_factor_coef Fsqd
_refine_ls_weighting_details 'w=1/[\s^2^(Fo^2^)+(0.0533P)^2^+0.6272P] where P=(Fo^2^+2Fc^2^)/3'
_refine_ls_weighting_scheme calc
_refine_ls_wR_factor_gt 0.1133
_refine_ls_wR_factor_ref 0.1192
_reflns_Friedel_coverage 0.000
_reflns_number_gt 2668
_reflns_number_total 3150
_reflns_threshold_expression 'I > 2\s(I)'
_cod_data_source_file d4cc03955f2.cif
_cod_data_source_block scb297_cu_3
_cod_depositor_comments 'Adding full bibliography for 7133940.cif.'
_cod_database_code 7133940
_shelx_shelxl_version_number 2019/2
_chemical_oxdiff_formula C18H22N2O2
_shelx_space_group_comment
;
The symmetry employed for this shelxl refinement is uniquely defined
by the following loop, which should always be used as a source of
symmetry information in preference to the above space-group names.
They are only intended as comments.
;
_olex2_refinement_description
;
1.a Ternary CH refined with riding coordinates:
 C00D(H00D), C00E(H00E)
1.b Aromatic/amide H refined with riding coordinates:
 C008(H008), C009(H009), C00A(H00A), C00C(H00C), C00F(H00F), C00G(H00G),
 C00H(H00H), C00I(H00I)
1.c Idealised Me refined as rotating group:
 C00J(H00B,H00J,H00K), C00K(H00L,H00M,H00N), C00L(H00O,H00P,H00Q), C00M(H00R,
 H00S,H00T)
;
_olex2_submission_special_instructions 'No special instructions were received'
_oxdiff_exptl_absorpt_empirical_details
;
Empirical correction (ABSPACK) includes:
- Absorption correction using spherical harmonics
- Frame scaling
;
_oxdiff_exptl_absorpt_empirical_full_max 2.083
_oxdiff_exptl_absorpt_empirical_full_min 0.374

loop_
_space_group_symop_operation_xyz
'x, y, z'
'-x+1/2, y+1/2, -z+1/2'
'-x, -y, -z'
'x-1/2, -y-1/2, z-1/2'

loop_
_atom_site_label
_atom_site_type_symbol
_atom_site_fract_x
_atom_site_fract_y
_atom_site_fract_z
_atom_site_U_iso_or_equiv
_atom_site_adp_type
_atom_site_occupancy
_atom_site_site_symmetry_order
_atom_site_calc_flag
_atom_site_refinement_flags_posn
_atom_site_refinement_flags_adp
_atom_site_refinement_flags_occupancy
_atom_site_disorder_assembly
_atom_site_disorder_group
O001 O 0.50613(9) 0.28479(11) 0.37241(9) 0.0283(3) Uani 1 1 d . . . . .
O002 O 0.50518(9) 0.43160(11) 0.22049(8) 0.0275(3) Uani 1 1 d . . . . .
N003 N 0.58031(11) 0.44671(13) 0.31249(10) 0.0227(3) Uani 1 1 d . . . . .
N004 N 0.57954(11) 0.37158(13) 0.39132(10) 0.0225(3) Uani 1 1 d . . . . .
C005 C 0.74334(13) 0.29129(16) 0.53918(12) 0.0230(3) Uani 1 1 d . . . . .
C006 C 0.66248(13) 0.54848(16) 0.32975(12) 0.0229(3) Uani 1 1 d . . . . .
C007 C 0.66344(13) 0.38718(16) 0.49876(12) 0.0224(3) Uani 1 1 d . . . . .
C008 C 0.65331(13) 0.49249(16) 0.55779(12) 0.0239(3) Uani 1 1 d . . . . .
H008 H 0.597681 0.556090 0.526496 0.029 Uiso 1 1 calc R U . . .
C009 C 0.72600(14) 0.50253(16) 0.66302(13) 0.0262(4) Uani 1 1 d . . . . .
H009 H 0.720509 0.573144 0.705228 0.031 Uiso 1 1 calc R U . . .
C00A C 0.81632(14) 0.30571(16) 0.64568(13) 0.0253(4) Uani 1 1 d . . . . .
H00A H 0.873384 0.243590 0.676892 0.030 Uiso 1 1 calc R U . . .
C00B C 0.62322(13) 0.67421(16) 0.31672(12) 0.0237(3) Uani 1 1 d . . . . .
C00C C 0.80667(14) 0.40915(17) 0.70633(12) 0.0274(4) Uani 1 1 d . . . . .
H00C H 0.856284 0.415840 0.778730 0.033 Uiso 1 1 calc R U . . .
C00D C 0.50023(14) 0.70749(16) 0.29304(13) 0.0263(4) Uani 1 1 d . . . . .
H00D H 0.463160 0.630118 0.309151 0.032 Uiso 1 1 calc R U . . .
C00E C 0.75264(14) 0.17615(17) 0.47438(13) 0.0275(4) Uani 1 1 d . . . . .
H00E H 0.696984 0.187084 0.399876 0.033 Uiso 1 1 calc R U . . .
C00F C 0.77402(14) 0.51576(18) 0.34991(12) 0.0278(4) Uani 1 1 d . . . . .
H00F H 0.796886 0.428664 0.357356 0.033 Uiso 1 1 calc R U . . .
C00G C 0.70374(14) 0.76840(18) 0.32583(13) 0.0285(4) Uani 1 1 d . . . . .
H00G H 0.681191 0.855601 0.317518 0.034 Uiso 1 1 calc R U . . .
C00H C 0.85146(15) 0.61251(19) 0.35899(14) 0.0329(4) Uani 1 1 d . . . . .
H00H H 0.928396 0.592421 0.373567 0.039 Uiso 1 1 calc R U . . .
C00I C 0.81587(15) 0.73823(19) 0.34669(14) 0.0331(4) Uani 1 1 d . . . . .
H00I H 0.868637 0.804724 0.352559 0.040 Uiso 1 1 calc R U . . .
C00J C 0.48798(16) 0.81618(18) 0.36357(15) 0.0339(4) Uani 1 1 d . . . . .
H00B H 0.529025 0.794514 0.438716 0.051 Uiso 1 1 calc R U . . .
H00J H 0.407959 0.828838 0.351214 0.051 Uiso 1 1 calc R U . . .
H00K H 0.519076 0.895008 0.346092 0.051 Uiso 1 1 calc R U . . .
C00K C 0.87042(15) 0.16448(19) 0.46949(14) 0.0320(4) Uani 1 1 d . . . . .
H00L H 0.890671 0.245335 0.444331 0.048 Uiso 1 1 calc R U . . .
H00M H 0.870509 0.095584 0.420205 0.048 Uiso 1 1 calc R U . . .
H00N H 0.925433 0.145062 0.540801 0.048 Uiso 1 1 calc R U . . .
C00L C 0.72290(17) 0.05343(18) 0.52003(15) 0.0355(4) Uani 1 1 d . . . . .
H00O H 0.772987 0.044099 0.594875 0.053 Uiso 1 1 calc R U . . .
H00P H 0.732223 -0.020250 0.479064 0.053 Uiso 1 1 calc R U . . .
H00Q H 0.644426 0.057810 0.515393 0.053 Uiso 1 1 calc R U . . .
C00M C 0.43925(15) 0.73929(19) 0.17469(14) 0.0339(4) Uani 1 1 d . . . . .
H00R H 0.473118 0.815727 0.156725 0.051 Uiso 1 1 calc R U . . .
H00S H 0.359269 0.755321 0.160479 0.051 Uiso 1 1 calc R U . . .
H00T H 0.446355 0.667156 0.131130 0.051 Uiso 1 1 calc R U . . .

loop_
_atom_site_aniso_label
_atom_site_aniso_U_11
_atom_site_aniso_U_22
_atom_site_aniso_U_33
_atom_site_aniso_U_23
_atom_site_aniso_U_13
_atom_site_aniso_U_12
O001 0.0249(6) 0.0309(6) 0.0240(6) 0.0005(5) 0.0029(5) -0.0060(5)
O002 0.0282(6) 0.0316(7) 0.0146(5) -0.0010(5) -0.0017(4) -0.0006(5)
N003 0.0243(7) 0.0258(7) 0.0141(6) -0.0008(5) 0.0025(5) 0.0002(5)
N004 0.0217(6) 0.0273(7) 0.0156(6) 0.0009(5) 0.0035(5) -0.0008(5)
C005 0.0226(8) 0.0288(8) 0.0161(7) 0.0003(6) 0.0052(6) -0.0021(7)
C006 0.0247(8) 0.0294(9) 0.0133(7) -0.0014(6) 0.0054(6) -0.0021(7)
C007 0.0202(7) 0.0299(8) 0.0146(7) 0.0001(6) 0.0036(6) -0.0030(6)
C008 0.0246(8) 0.0257(8) 0.0210(8) 0.0014(6) 0.0081(6) -0.0008(6)
C009 0.0307(9) 0.0273(9) 0.0195(8) -0.0044(6) 0.0079(7) -0.0048(7)
C00A 0.0260(8) 0.0285(9) 0.0187(8) 0.0016(6) 0.0050(6) 0.0002(7)
C00B 0.0269(8) 0.0298(9) 0.0143(7) -0.0002(6) 0.0074(6) -0.0012(7)
C00C 0.0300(8) 0.0330(9) 0.0146(7) -0.0008(7) 0.0029(6) -0.0065(7)
C00D 0.0286(8) 0.0281(9) 0.0234(8) 0.0013(7) 0.0111(7) 0.0011(7)
C00E 0.0267(8) 0.0351(9) 0.0169(8) -0.0032(7) 0.0037(6) 0.0051(7)
C00F 0.0269(8) 0.0352(9) 0.0186(8) 0.0014(7) 0.0055(7) 0.0026(7)
C00G 0.0344(9) 0.0318(9) 0.0191(8) 0.0005(7) 0.0096(7) -0.0027(7)
C00H 0.0243(8) 0.0465(11) 0.0261(9) 0.0032(8) 0.0071(7) 0.0004(8)
C00I 0.0319(9) 0.0411(11) 0.0255(9) -0.0012(8) 0.0095(7) -0.0109(8)
C00J 0.0392(10) 0.0345(10) 0.0314(10) 0.0006(8) 0.0172(8) 0.0059(8)
C00K 0.0344(9) 0.0412(10) 0.0213(8) 0.0026(7) 0.0114(7) 0.0086(8)
C00L 0.0412(10) 0.0319(10) 0.0358(10) -0.0119(8) 0.0173(8) -0.0033(8)
C00M 0.0313(9) 0.0422(11) 0.0263(9) 0.0023(8) 0.0083(7) 0.0075(8)

loop_
_atom_type_symbol
_atom_type_description
_atom_type_scat_dispersion_real
_atom_type_scat_dispersion_imag
_atom_type_scat_source
C C 0.0181 0.0091 'International Tables Vol C Tables 4.2.6.8 and 6.1.1.4'
H H 0.0000 0.0000 'International Tables Vol C Tables 4.2.6.8 and 6.1.1.4'
N N 0.0311 0.0180 'International Tables Vol C Tables 4.2.6.8 and 6.1.1.4'
O O 0.0492 0.0322 'International Tables Vol C Tables 4.2.6.8 and 6.1.1.4'

loop_
_geom_angle_atom_site_label_1
_geom_angle_atom_site_label_2
_geom_angle_atom_site_label_3
_geom_angle
_geom_angle_site_symmetry_1
_geom_angle_site_symmetry_3
_geom_angle_publ_flag
O002 N003 N004 119.02(13) . . ?
O002 N003 C006 119.31(12) . . ?
N004 N003 C006 121.64(12) . . ?
O001 N004 N003 119.27(12) . . ?
O001 N004 C007 119.99(12) . . ?
N003 N004 C007 120.73(13) . . ?
C007 C005 C00A 115.99(15) . . ?
C007 C005 C00E 123.24(14) . . ?
C00A C005 C00E 120.77(15) . . ?
C00B C006 N003 117.82(14) . . ?
C00F C006 N003 118.53(15) . . ?
C00F C006 C00B 123.44(15) . . ?
C005 C007 N004 118.19(14) . . ?
C005 C007 C008 123.75(14) . . ?
C008 C007 N004 117.87(14) . . ?
C007 C008 H008 120.7 . . ?
C009 C008 C007 118.55(15) . . ?
C009 C008 H008 120.7 . . ?
C008 C009 H009 120.2 . . ?
C00C C009 C008 119.54(15) . . ?
C00C C009 H009 120.2 . . ?
C005 C00A H00A 119.4 . . ?
C00C C00A C005 121.16(16) . . ?
C00C C00A H00A 119.4 . . ?
C006 C00B C00D 122.45(15) . . ?
C006 C00B C00G 115.86(15) . . ?
C00G C00B C00D 121.69(15) . . ?
C009 C00C C00A 121.01(15) . . ?
C009 C00C H00C 119.5 . . ?
C00A C00C H00C 119.5 . . ?
C00B C00D H00D 107.6 . . ?
C00B C00D C00J 111.94(14) . . ?
C00B C00D C00M 110.92(13) . . ?
C00J C00D H00D 107.6 . . ?
C00J C00D C00M 110.97(15) . . ?
C00M C00D H00D 107.6 . . ?
C005 C00E H00E 108.1 . . ?
C005 C00E C00K 111.92(14) . . ?
C005 C00E C00L 110.53(13) . . ?
C00K C00E H00E 108.1 . . ?
C00L C00E H00E 108.1 . . ?
C00L C00E C00K 110.02(15) . . ?
C006 C00F H00F 120.6 . . ?
C00H C00F C006 118.80(17) . . ?
C00H C00F H00F 120.6 . . ?
C00B C00G H00G 119.1 . . ?
C00I C00G C00B 121.81(17) . . ?
C00I C00G H00G 119.1 . . ?
C00F C00H H00H 120.3 . . ?
C00I C00H C00F 119.48(16) . . ?
C00I C00H H00H 120.3 . . ?
C00G C00I H00I 119.7 . . ?
C00H C00I C00G 120.61(17) . . ?
C00H C00I H00I 119.7 . . ?
C00D C00J H00B 109.5 . . ?
C00D C00J H00J 109.5 . . ?
C00D C00J H00K 109.5 . . ?
H00B C00J H00J 109.5 . . ?
H00B C00J H00K 109.5 . . ?
H00J C00J H00K 109.5 . . ?
C00E C00K H00L 109.5 . . ?
C00E C00K H00M 109.5 . . ?
C00E C00K H00N 109.5 . . ?
H00L C00K H00M 109.5 . . ?
H00L C00K H00N 109.5 . . ?
H00M C00K H00N 109.5 . . ?
C00E C00L H00O 109.5 . . ?
C00E C00L H00P 109.5 . . ?
C00E C00L H00Q 109.5 . . ?
H00O C00L H00P 109.5 . . ?
H00O C00L H00Q 109.5 . . ?
H00P C00L H00Q 109.5 . . ?
C00D C00M H00R 109.5 . . ?
C00D C00M H00S 109.5 . . ?
C00D C00M H00T 109.5 . . ?
H00R C00M H00S 109.5 . . ?
H00R C00M H00T 109.5 . . ?
H00S C00M H00T 109.5 . . ?

loop_
_geom_bond_atom_site_label_1
_geom_bond_atom_site_label_2
_geom_bond_distance
_geom_bond_site_symmetry_2
_geom_bond_publ_flag
O001 N004 1.2602(17) . ?
O002 N003 1.2669(16) . ?
N003 N004 1.3240(18) . ?
N003 C006 1.450(2) . ?
N004 C007 1.4583(19) . ?
C005 C007 1.389(2) . ?
C005 C00A 1.402(2) . ?
C005 C00E 1.517(2) . ?
C006 C00B 1.394(2) . ?
C006 C00F 1.388(2) . ?
C007 C008 1.392(2) . ?
C008 H008 0.9500 . ?
C008 C009 1.383(2) . ?
C009 H009 0.9500 . ?
C009 C00C 1.382(2) . ?
C00A H00A 0.9500 . ?
C00A C00C 1.388(2) . ?
C00B C00D 1.521(2) . ?
C00B C00G 1.395(2) . ?
C00C H00C 0.9500 . ?
C00D H00D 1.0000 . ?
C00D C00J 1.526(2) . ?
C00D C00M 1.532(2) . ?
C00E H00E 1.0000 . ?
C00E C00K 1.532(2) . ?
C00E C00L 1.530(3) . ?
C00F H00F 0.9500 . ?
C00F C00H 1.387(3) . ?
C00G H00G 0.9500 . ?
C00G C00I 1.388(3) . ?
C00H H00H 0.9500 . ?
C00H C00I 1.380(3) . ?
C00I H00I 0.9500 . ?
C00J H00B 0.9800 . ?
C00J H00J 0.9800 . ?
C00J H00K 0.9800 . ?
C00K H00L 0.9800 . ?
C00K H00M 0.9800 . ?
C00K H00N 0.9800 . ?
C00L H00O 0.9800 . ?
C00L H00P 0.9800 . ?
C00L H00Q 0.9800 . ?
C00M H00R 0.9800 . ?
C00M H00S 0.9800 . ?
C00M H00T 0.9800 . ?

loop_
_geom_torsion_atom_site_label_1
_geom_torsion_atom_site_label_2
_geom_torsion_atom_site_label_3
_geom_torsion_atom_site_label_4
_geom_torsion
_geom_torsion_site_symmetry_1
_geom_torsion_site_symmetry_2
_geom_torsion_site_symmetry_3
_geom_torsion_site_symmetry_4
_geom_torsion_publ_flag
O001 N004 C007 C005 67.37(18) . . . . ?
O001 N004 C007 C008 -107.74(17) . . . . ?
O002 N003 N004 O001 1.9(2) . . . . ?
O002 N003 N004 C007 -179.02(13) . . . . ?
O002 N003 C006 C00B 63.74(18) . . . . ?
O002 N003 C006 C00F -111.26(16) . . . . ?
N003 N004 C007 C005 -111.71(17) . . . . ?
N003 N004 C007 C008 73.18(19) . . . . ?
N003 C006 C00B C00D 4.3(2) . . . . ?
N003 C006 C00B C00G -175.14(13) . . . . ?
N003 C006 C00F C00H 175.50(14) . . . . ?
N004 N003 C006 C00B -114.07(16) . . . . ?
N004 N003 C006 C00F 70.93(19) . . . . ?
N004 C007 C008 C009 174.28(14) . . . . ?
C005 C007 C008 C009 -0.5(2) . . . . ?
C005 C00A C00C C009 -1.2(2) . . . . ?
C006 N003 N004 O001 179.71(13) . . . . ?
C006 N003 N004 C007 -1.2(2) . . . . ?
C006 C00B C00D C00J 133.35(16) . . . . ?
C006 C00B C00D C00M -102.10(18) . . . . ?
C006 C00B C00G C00I -0.1(2) . . . . ?
C006 C00F C00H C00I -0.7(2) . . . . ?
C007 C005 C00A C00C 1.1(2) . . . . ?
C007 C005 C00E C00K 123.19(17) . . . . ?
C007 C005 C00E C00L -113.80(17) . . . . ?
C007 C008 C009 C00C 0.5(2) . . . . ?
C008 C009 C00C C00A 0.4(2) . . . . ?
C00A C005 C007 N004 -175.03(13) . . . . ?
C00A C005 C007 C008 -0.2(2) . . . . ?
C00A C005 C00E C00K -57.4(2) . . . . ?
C00A C005 C00E C00L 65.7(2) . . . . ?
C00B C006 C00F C00H 0.8(2) . . . . ?
C00B C00G C00I C00H 0.1(3) . . . . ?
C00D C00B C00G C00I -179.54(14) . . . . ?
C00E C005 C007 N004 4.5(2) . . . . ?
C00E C005 C007 C008 179.26(15) . . . . ?
C00E C005 C00A C00C -178.43(15) . . . . ?
C00F C006 C00B C00D 179.07(14) . . . . ?
C00F C006 C00B C00G -0.4(2) . . . . ?
C00F C00H C00I C00G 0.3(3) . . . . ?
C00G C00B C00D C00J -47.2(2) . . . . ?
C00G C00B C00D C00M 77.34(19) . . . . ?
